data_4120156
loop_
_publ_author_name
'Nathan L. Bill'
'Masatoshi Ishida'
'Steffen B\"ahring'
'Jong Min Lim'
'Sangsu Lee'
'Christina M. Davis'
'Vincent M. Lynch'
'Kent A. Nielsen'
'Jan O. Jeppesen'
'Kei Ohkubo'
'Shunichi Fukuzumi'
'Dongho Kim'
'Jonathan L. Sessler'

_publ_section_title
;
 Porphyrins Fused with Strongly Electron-Donating 1,3-Dithiol-2-ylidene
 Moieties: Redox Control by Metal Cation Complexation and Anion Binding
;
_journal_name_full 'Journal of the American Chemical Society'
_journal_page_first 10852
_journal_page_last 10862
_journal_paper_doi 10.1021/ja404830y
_journal_volume 135
_journal_year 2013
_chemical_formula_moiety 'C42 H30 N4 S8 2-, Zn 2+, Cl 1-, C16 H36 N 1+, C H2 Cl2'
_chemical_formula_sum 'C59 H68 Cl3 N5 S8 Zn'
_chemical_formula_weight 1275.38
_chemical_name_systematic
;
 ?
;
_space_group_IT_number 14
_symmetry_cell_setting monoclinic
_symmetry_space_group_name_Hall '-P 2yn'
_symmetry_space_group_name_H-M 'P 1 21/n 1'
_atom_sites_solution_hydrogens geom
_atom_sites_solution_primary direct
_atom_sites_solution_secondary difmap
_audit_creation_method SHELXL-97
_cell_angle_alpha 90.00
_cell_angle_beta 102.706(5)
_cell_angle_gamma 90.00
_cell_formula_units_Z 4
_cell_length_a 15.5587(13)
_cell_length_b 17.4010(15)
_cell_length_c 24.074(2)
_cell_measurement_reflns_used 9957
_cell_measurement_temperature 153(2)
_cell_measurement_theta_max 22.8
_cell_measurement_theta_min 2.7
_cell_volume 6358.1(9)
_computing_cell_refinement 'Apex II release 2010, Bruker AXS, Inc.'
_computing_data_collection 'Apex II release 2010, Bruker AXS, Inc.'
_computing_data_reduction 'Apex II release 2010, Bruker AXS, Inc.'
_computing_molecular_graphics 'XP SHELXTL/PC, Siemens Analytical'
_computing_structure_refinement 'XL SHELXTL/PC, Siemens Analytical'
_computing_structure_solution
;

SIR97 - Altomare A., Burla M.C., Camalli M., Cascarano G.L., Giacovazzo C., 
Guagliardi A., Moliterni A.G.G., Polidori G.,Spagna R.
;
_diffrn_ambient_temperature 153(2)
_diffrn_measured_fraction_theta_full 0.998
_diffrn_measured_fraction_theta_max 0.998
_diffrn_measurement_device_type 'Nonius Kappa CCD with Bruker Apex II detector'
_diffrn_measurement_method '\w and \f-scans'
_diffrn_radiation_monochromator graphite
_diffrn_radiation_source 'fine-focus sealed tube'
_diffrn_radiation_type MoK\a
_diffrn_radiation_wavelength 0.71073
_diffrn_reflns_av_R_equivalents 0.0990
_diffrn_reflns_av_sigmaI/netI 0.0452
_diffrn_reflns_limit_h_max 18
_diffrn_reflns_limit_h_min -18
_diffrn_reflns_limit_k_max 20
_diffrn_reflns_limit_k_min -20
_diffrn_reflns_limit_l_max 28
_diffrn_reflns_limit_l_min -28
_diffrn_reflns_number 140754
_diffrn_reflns_theta_full 25.00
_diffrn_reflns_theta_max 25.00
_diffrn_reflns_theta_min 1.43
_exptl_absorpt_coefficient_mu 0.816
_exptl_absorpt_correction_T_max 1.00
_exptl_absorpt_correction_T_min 0.855
_exptl_absorpt_correction_type multi-scan
_exptl_absorpt_process_details
;
SADABS.  Apex II release 2010, Bruker AXS, Inc.
;
_exptl_crystal_colour 'dark green'
_exptl_crystal_density_diffrn 1.332
_exptl_crystal_description laths
_exptl_crystal_F_000 2664
_exptl_crystal_size_max 0.60
_exptl_crystal_size_mid 0.31
_exptl_crystal_size_min 0.20
_refine_diff_density_max 1.763
_refine_diff_density_min -1.651
_refine_diff_density_rms 0.321
_refine_ls_extinction_method none
_refine_ls_goodness_of_fit_ref 1.249
_refine_ls_hydrogen_treatment constr
_refine_ls_matrix_type full
_refine_ls_number_parameters 693
_refine_ls_number_reflns 11203
_refine_ls_number_restraints 456
_refine_ls_restrained_S_all 1.232
_refine_ls_R_factor_all 0.2200
_refine_ls_R_factor_gt 0.2099
_refine_ls_shift/su_max 0.043
_refine_ls_shift/su_mean 0.005
_refine_ls_structure_factor_coef Fsqd
_refine_ls_weighting_details 'calc w=1/[\s^2^(Fo^2^)+(0.1496P)^2^+487.1732P] where P=(Fo^2^+2Fc^2^)/3'
_refine_ls_weighting_scheme calc
_refine_ls_wR_factor_gt 0.5358
_refine_ls_wR_factor_ref 0.5424
_reflns_number_gt 9835
_reflns_number_total 11203
_reflns_threshold_expression >2sigma(I)
_cod_data_source_file ja404830y_si_007.cif
_cod_data_source_block shelxl
_cod_original_cell_volume 6358.2(9)
_cod_database_code 4120156

loop_
_symmetry_equiv_pos_as_xyz
'x, y, z'
'-x+1/2, y+1/2, -z+1/2'
'-x, -y, -z'
'x-1/2, -y-1/2, z-1/2'

loop_
_atom_site_label
_atom_site_type_symbol
_atom_site_fract_x
_atom_site_fract_y
_atom_site_fract_z
_atom_site_U_iso_or_equiv
_atom_site_adp_type
_atom_site_occupancy
_atom_site_symmetry_multiplicity
_atom_site_calc_flag
_atom_site_refinement_flags
C1 C 0.6869(11) 0.6853(9) 0.1276(7) 0.015(3) Uani 1 1 d U
C2 C 0.6356(13) 0.6316(11) 0.0897(8) 0.022(4) Uani 1 1 d U
H2 H 0.5792 0.6121 0.0914 0.027 Uiso 1 1 calc R
C3 C 0.6836(13) 0.6138(11) 0.0507(8) 0.025(4) Uani 1 1 d U
H3 H 0.6663 0.5800 0.0193 0.030 Uiso 1 1 calc R
C4 C 0.7636(11) 0.6546(10) 0.0654(7) 0.018(4) Uani 1 1 d U
C5 C 0.8354(12) 0.6526(10) 0.0360(7) 0.019(4) Uani 1 1 d U
C6 C 0.9121(12) 0.6905(10) 0.0488(8) 0.020(4) Uani 1 1 d U
C7 C 0.9805(12) 0.6937(11) 0.0188(8) 0.022(4) Uani 1 1 d U
H7 H 0.9811 0.6666 -0.0153 0.027 Uiso 1 1 calc R
C8 C 1.0462(14) 0.7420(12) 0.0464(9) 0.032(5) Uani 1 1 d U
H8 H 1.0992 0.7558 0.0354 0.038 Uiso 1 1 calc R
C9 C 1.0158(12) 0.7666(11) 0.0955(8) 0.022(4) Uani 1 1 d U
C10 C 1.0627(10) 0.8196(10) 0.1403(7) 0.014(3) Uani 1 1 d U
C11 C 1.0638(11) 0.8012(10) 0.2000(7) 0.016(3) Uani 1 1 d U
C12 C 1.1378(13) 0.8021(11) 0.2470(8) 0.024(4) Uani 1 1 d U
H12 H 1.1960 0.8181 0.2463 0.029 Uiso 1 1 calc R
C13 C 1.1092(12) 0.7755(11) 0.2928(8) 0.023(4) Uani 1 1 d U
H13 H 1.1438 0.7682 0.3301 0.028 Uiso 1 1 calc R
C14 C 1.0151(13) 0.7605(11) 0.2737(8) 0.025(4) Uani 1 1 d U
C15 C 0.9593(12) 0.7359(11) 0.3065(8) 0.021(4) Uani 1 1 d U
C16 C 0.8674(11) 0.7240(9) 0.2882(7) 0.016(3) Uani 1 1 d U
C17 C 0.8076(12) 0.6959(10) 0.3226(7) 0.019(4) Uani 1 1 d U
H17 H 0.8227 0.6838 0.3621 0.023 Uiso 1 1 calc R
C18 C 0.7242(13) 0.6902(10) 0.2869(8) 0.021(4) Uani 1 1 d U
H18 H 0.6716 0.6727 0.2967 0.026 Uiso 1 1 calc R
C19 C 0.7340(12) 0.7154(10) 0.2337(7) 0.018(4) Uani 1 1 d U
C20 C 0.6650(11) 0.7138(10) 0.1818(7) 0.018(4) Uani 1 1 d U
C21 C 0.8140(16) 0.6029(13) -0.0162(9) 0.037(5) Uani 1 1 d U
C22 C 0.7552(14) 0.6190(13) -0.0643(9) 0.031(5) Uani 1 1 d U
H22 H 0.7233 0.6659 -0.0668 0.037 Uiso 1 1 calc R
C23 C 0.7388(16) 0.5688(15) -0.1115(10) 0.042(6) Uani 1 1 d U
H23 H 0.6936 0.5809 -0.1437 0.050 Uiso 1 1 calc R
C24 C 0.7844(17) 0.5063(15) -0.1116(10) 0.044(6) Uani 1 1 d U
H24 H 0.7727 0.4739 -0.1441 0.053 Uiso 1 1 calc R
C25 C 0.8512(17) 0.4860(15) -0.0640(11) 0.047(6) Uani 1 1 d U
H25 H 0.8850 0.4407 -0.0647 0.056 Uiso 1 1 calc R
C26 C 0.8674(16) 0.5338(14) -0.0151(10) 0.040(5) Uani 1 1 d U
H26 H 0.9118 0.5211 0.0174 0.048 Uiso 1 1 calc R
C27 C 1.1046(12) 0.8833(10) 0.1276(8) 0.022(4) Uani 1 1 d U
C28 C 1.1666(15) 1.0003(14) 0.0780(10) 0.037(5) Uani 1 1 d U
C29 C 1.1892(12) 1.0156(11) 0.1338(9) 0.025(4) Uani 1 1 d U
C30 C 1.137(2) 1.1332(19) 0.0187(14) 0.064(8) Uani 1 1 d U
H30A H 1.0738 1.1234 0.0055 0.097 Uiso 1 1 calc R
H30B H 1.1567 1.1690 -0.0074 0.097 Uiso 1 1 calc R
H30C H 1.1484 1.1555 0.0570 0.097 Uiso 1 1 calc R
C31 C 1.224(2) 1.1144(18) 0.2271(13) 0.059(7) Uani 1 1 d U
H31A H 1.1613 1.1281 0.2194 0.089 Uiso 1 1 calc R
H31B H 1.2592 1.1575 0.2460 0.089 Uiso 1 1 calc R
H31C H 1.2341 1.0691 0.2519 0.089 Uiso 1 1 calc R
C32 C 0.9969(12) 0.7209(11) 0.3685(8) 0.023(4) Uani 1 1 d U
C33 C 1.0499(15) 0.6597(14) 0.3855(10) 0.038(5) Uani 1 1 d U
H33 H 1.0617 0.6245 0.3580 0.046 Uiso 1 1 calc R
C34 C 1.0877(16) 0.6478(16) 0.4435(10) 0.044(6) Uani 1 1 d U
H34 H 1.1213 0.6027 0.4550 0.053 Uiso 1 1 calc R
C35 C 1.0767(16) 0.7002(15) 0.4832(10) 0.043(6) Uani 1 1 d U
H35 H 1.1079 0.6948 0.5216 0.052 Uiso 1 1 calc R
C36 C 1.0217(16) 0.7596(14) 0.4680(10) 0.040(5) Uani 1 1 d U
H36 H 1.0106 0.7946 0.4959 0.048 Uiso 1 1 calc R
C37 C 0.9807(16) 0.7693(15) 0.4104(10) 0.042(5) Uani 1 1 d U
H37 H 0.9405 0.8106 0.3999 0.050 Uiso 1 1 calc R
C38 C 0.5802(12) 0.7375(11) 0.1810(8) 0.023(4) Uani 1 1 d U
C39 C 0.4442(13) 0.8044(12) 0.2070(9) 0.028(4) Uani 1 1 d U
C40 C 0.4202(14) 0.7939(12) 0.1509(9) 0.032(5) Uani 1 1 d U
C41 C 0.419(2) 0.830(2) 0.3169(14) 0.077(10) Uani 1 1 d U
H41A H 0.4829 0.8255 0.3264 0.116 Uiso 1 1 calc R
H41B H 0.3924 0.7796 0.3215 0.116 Uiso 1 1 calc R
H41C H 0.3997 0.8671 0.3423 0.116 Uiso 1 1 calc R
C42 C 0.367(2) 0.891(2) 0.0612(15) 0.077(10) Uani 1 1 d U
H42A H 0.4124 0.9233 0.0851 0.116 Uiso 1 1 calc R
H42B H 0.3199 0.9238 0.0401 0.116 Uiso 1 1 calc R
H42C H 0.3936 0.8620 0.0343 0.116 Uiso 1 1 calc R
C43 C 0.8116(13) 0.4286(10) 0.2720(8) 0.023(4) Uani 1 1 d U
H43A H 0.8661 0.4017 0.2683 0.027 Uiso 1 1 calc R
H43B H 0.7714 0.3895 0.2821 0.027 Uiso 1 1 calc R
C44 C 0.8357(14) 0.4853(11) 0.3219(8) 0.028(4) Uani 1 1 d U
H44A H 0.8712 0.5282 0.3117 0.033 Uiso 1 1 calc R
H44B H 0.7816 0.5070 0.3310 0.033 Uiso 1 1 calc R
C45 C 0.8879(14) 0.4422(12) 0.3724(9) 0.032(5) Uani 1 1 d U
H45A H 0.9468 0.4291 0.3658 0.038 Uiso 1 1 calc R
H45B H 0.8574 0.3936 0.3775 0.038 Uiso 1 1 calc R
C46 C 0.898(2) 0.4911(19) 0.4261(12) 0.063(8) Uani 1 1 d U
H46A H 0.9405 0.5325 0.4249 0.095 Uiso 1 1 calc R
H46B H 0.9199 0.4589 0.4597 0.095 Uiso 1 1 calc R
H46C H 0.8411 0.5132 0.4281 0.095 Uiso 1 1 calc R
C47 C 0.6768(13) 0.4958(11) 0.2144(8) 0.024(4) Uani 1 1 d U
H47A H 0.6827 0.5308 0.2474 0.028 Uiso 1 1 calc R
H47B H 0.6574 0.5270 0.1795 0.028 Uiso 1 1 calc R
C48 C 0.6045(16) 0.4360(14) 0.2172(10) 0.041(5) Uani 1 1 d U
H48A H 0.5882 0.4086 0.1804 0.050 Uiso 1 1 calc R
H48B H 0.6279 0.3977 0.2472 0.050 Uiso 1 1 calc R
C49 C 0.5254(15) 0.4726(14) 0.2298(10) 0.038(5) Uani 1 1 d U
H49A H 0.5413 0.4973 0.2677 0.046 Uiso 1 1 calc R
H49B H 0.4809 0.4325 0.2314 0.046 Uiso 1 1 calc R
C50 C 0.485(2) 0.533(2) 0.1855(14) 0.068(8) Uani 1 1 d U
H50A H 0.5240 0.5776 0.1890 0.101 Uiso 1 1 calc R
H50B H 0.4274 0.5485 0.1917 0.101 Uiso 1 1 calc R
H50C H 0.4779 0.5108 0.1472 0.101 Uiso 1 1 calc R
C51 C 0.7629(13) 0.3998(11) 0.1703(8) 0.025(4) Uani 1 1 d U
H51A H 0.7256 0.3580 0.1801 0.030 Uiso 1 1 calc R
H51B H 0.8228 0.3784 0.1736 0.030 Uiso 1 1 calc R
C52 C 0.7275(16) 0.4214(13) 0.1092(9) 0.036(5) Uani 1 1 d U
H52A H 0.7624 0.4646 0.0990 0.043 Uiso 1 1 calc R
H52B H 0.6657 0.4390 0.1044 0.043 Uiso 1 1 calc R
C53 C 0.731(2) 0.3528(17) 0.0688(12) 0.057(7) Uani 1 1 d U
H53A H 0.7933 0.3407 0.0691 0.068 Uiso 1 1 calc R
H53B H 0.7045 0.3071 0.0828 0.068 Uiso 1 1 calc R
C54 C 0.683(2) 0.370(2) 0.0090(15) 0.078(10) Uani 1 1 d U
H54A H 0.6714 0.4253 0.0049 0.116 Uiso 1 1 calc R
H54B H 0.6270 0.3419 0.0005 0.116 Uiso 1 1 calc R
H54C H 0.7191 0.3540 -0.0176 0.116 Uiso 1 1 calc R
C55 C 0.8218(13) 0.5291(10) 0.2011(8) 0.023(4) Uani 1 1 d U
H55A H 0.7927 0.5502 0.1635 0.027 Uiso 1 1 calc R
H55B H 0.8211 0.5696 0.2298 0.027 Uiso 1 1 calc R
C56 C 0.9169(14) 0.5109(13) 0.2003(10) 0.035(5) Uani 1 1 d U
H56A H 0.9186 0.4722 0.1704 0.042 Uiso 1 1 calc R
H56B H 0.9466 0.4887 0.2375 0.042 Uiso 1 1 calc R
C57 C 0.9653(15) 0.5824(14) 0.1889(10) 0.039(5) Uani 1 1 d U
H57A H 0.9361 0.6025 0.1509 0.047 Uiso 1 1 calc R
H57B H 0.9586 0.6218 0.2173 0.047 Uiso 1 1 calc R
C58 C 1.0612(18) 0.5733(18) 0.1904(14) 0.060(7) Uani 1 1 d U
H58A H 1.0910 0.5519 0.2272 0.091 Uiso 1 1 calc R
H58B H 1.0867 0.6236 0.1851 0.091 Uiso 1 1 calc R
H58C H 1.0688 0.5386 0.1598 0.091 Uiso 1 1 calc R
C59 C 0.906(2) 1.0742(18) 0.0989(13) 0.060(7) Uani 1 1 d U
H59A H 0.8849 1.0329 0.1209 0.072 Uiso 1 1 calc R
H59B H 0.9272 1.0504 0.0671 0.072 Uiso 1 1 calc R
N1 N 0.7664(10) 0.6981(8) 0.1136(6) 0.018(3) Uani 1 1 d U
N2 N 0.9406(10) 0.7357(9) 0.0985(6) 0.021(3) Uani 1 1 d U
N3 N 0.9921(9) 0.7767(9) 0.2170(6) 0.018(3) Uani 1 1 d U
N4 N 0.8188(10) 0.7373(8) 0.2328(6) 0.019(3) Uani 1 1 d U
N5 N 0.7684(10) 0.4616(9) 0.2141(7) 0.023(3) Uani 1 1 d U
S1 S 1.1082(4) 0.9137(3) 0.0589(2) 0.0314(12) Uani 1 1 d U
S2 S 1.1549(3) 0.9503(3) 0.1804(2) 0.0274(11) Uani 1 1 d U
S3 S 1.1940(4) 1.0480(4) 0.0204(3) 0.0424(14) Uani 1 1 d U
S4 S 1.2549(4) 1.0936(4) 0.1619(3) 0.0419(14) Uani 1 1 d U
S5 S 0.5451(3) 0.7630(3) 0.2435(2) 0.0240(10) Uani 1 1 d U
S6 S 0.4939(3) 0.7404(3) 0.1200(2) 0.0307(11) Uani 1 1 d U
S7 S 0.3838(4) 0.8602(4) 0.2466(3) 0.0458(15) Uani 1 1 d U
S8 S 0.3212(4) 0.8227(4) 0.1074(3) 0.0451(15) Uani 1 1 d U
Zn1 Zn 0.86614(13) 0.76649(11) 0.15973(8) 0.0163(5) Uani 1 1 d U
Cl1 Cl 0.8316(4) 0.8911(3) 0.1319(2) 0.0325(12) Uani 1 1 d U
Cl2 Cl 0.8201(7) 1.1396(9) 0.0725(4) 0.109(4) Uani 1 1 d U
Cl3 Cl 0.9884(9) 1.1234(9) 0.1413(7) 0.141(5) Uani 1 1 d U

loop_
_atom_site_aniso_label
_atom_site_aniso_U_11
_atom_site_aniso_U_22
_atom_site_aniso_U_33
_atom_site_aniso_U_23
_atom_site_aniso_U_13
_atom_site_aniso_U_12
C1 0.019(7) 0.010(6) 0.015(6) 0.003(5) 0.003(5) 0.001(5)
C2 0.023(7) 0.019(7) 0.025(7) -0.001(6) 0.006(6) -0.001(6)
C3 0.025(7) 0.024(7) 0.026(7) -0.002(6) 0.004(6) -0.004(6)
C4 0.014(7) 0.019(7) 0.021(7) 0.004(6) 0.003(6) 0.007(6)
C5 0.022(7) 0.018(7) 0.019(7) 0.000(6) 0.009(6) 0.002(6)
C6 0.020(7) 0.015(7) 0.023(7) 0.004(6) 0.002(6) 0.002(6)
C7 0.023(7) 0.020(7) 0.024(7) -0.001(6) 0.006(6) 0.005(6)
C8 0.033(8) 0.030(8) 0.035(8) 0.000(7) 0.012(7) 0.004(7)
C9 0.024(7) 0.019(7) 0.028(7) 0.008(6) 0.013(6) -0.002(6)
C10 0.010(6) 0.018(7) 0.017(6) -0.001(5) 0.008(5) 0.001(5)
C11 0.017(7) 0.012(6) 0.020(7) 0.004(5) 0.006(6) -0.004(6)
C12 0.020(7) 0.019(7) 0.031(7) 0.000(6) 0.003(6) -0.002(6)
C13 0.022(7) 0.019(7) 0.028(7) 0.000(6) 0.006(6) -0.003(6)
C14 0.026(7) 0.022(7) 0.026(7) 0.001(6) 0.000(6) -0.002(6)
C15 0.016(7) 0.020(7) 0.026(7) -0.002(6) 0.002(6) 0.003(6)
C16 0.018(7) 0.011(6) 0.020(7) 0.000(5) 0.006(6) -0.001(5)
C17 0.022(7) 0.019(7) 0.017(7) -0.002(6) 0.007(6) -0.006(6)
C18 0.026(7) 0.019(7) 0.022(7) -0.001(6) 0.010(6) 0.002(6)
C19 0.018(7) 0.014(7) 0.023(7) 0.000(6) 0.007(6) 0.001(6)
C20 0.016(7) 0.015(7) 0.023(7) -0.006(6) 0.009(6) -0.001(6)
C21 0.041(9) 0.035(8) 0.034(8) -0.005(7) 0.008(7) 0.000(7)
C22 0.029(8) 0.035(8) 0.030(8) -0.002(7) 0.010(6) 0.004(7)
C23 0.037(9) 0.047(9) 0.039(9) -0.006(7) 0.002(7) -0.004(7)
C24 0.050(9) 0.044(9) 0.040(9) -0.016(7) 0.011(7) -0.006(8)
C25 0.045(9) 0.044(9) 0.053(9) -0.011(8) 0.012(8) 0.011(8)
C26 0.041(9) 0.037(9) 0.041(9) -0.005(7) 0.006(7) 0.006(7)
C27 0.025(7) 0.017(7) 0.027(7) 0.003(6) 0.013(6) -0.002(6)
C28 0.035(8) 0.038(9) 0.041(8) 0.007(7) 0.015(7) -0.007(7)
C29 0.017(7) 0.021(7) 0.035(8) 0.004(6) 0.005(6) 0.000(6)
C30 0.055(14) 0.070(15) 0.070(15) 0.015(13) 0.016(12) -0.003(12)
C31 0.055(13) 0.056(14) 0.065(14) -0.014(12) 0.011(11) 0.000(11)
C32 0.022(7) 0.022(7) 0.026(7) 0.003(6) 0.006(6) 0.003(6)
C33 0.036(8) 0.039(9) 0.038(8) 0.004(7) 0.007(7) 0.004(7)
C34 0.038(9) 0.052(9) 0.044(9) 0.007(8) 0.010(7) 0.009(8)
C35 0.039(9) 0.051(9) 0.040(9) 0.007(7) 0.009(7) -0.005(8)
C36 0.046(9) 0.037(9) 0.036(8) -0.006(7) 0.006(7) -0.005(7)
C37 0.042(9) 0.041(9) 0.039(9) 0.000(7) 0.001(7) 0.008(7)
C38 0.020(7) 0.019(7) 0.026(7) 0.000(6) 0.000(6) -0.009(6)
C39 0.024(7) 0.024(7) 0.037(8) 0.000(6) 0.011(6) 0.003(6)
C40 0.029(8) 0.026(8) 0.039(8) -0.002(7) 0.003(7) 0.003(7)
C41 0.073(16) 0.099(18) 0.075(16) 0.006(14) 0.050(13) 0.014(14)
C42 0.070(16) 0.078(16) 0.082(16) 0.033(14) 0.011(13) 0.011(13)
C43 0.027(7) 0.013(7) 0.027(7) 0.000(6) 0.003(6) 0.003(6)
C44 0.029(8) 0.022(7) 0.029(8) -0.002(6) -0.001(6) -0.001(6)
C45 0.028(8) 0.030(8) 0.035(8) -0.001(7) 0.001(7) 0.002(7)
C46 0.077(16) 0.071(15) 0.042(12) 0.003(11) 0.016(12) -0.003(13)
C47 0.026(7) 0.018(7) 0.025(7) 0.000(6) 0.001(6) 0.010(6)
C48 0.047(9) 0.036(9) 0.040(9) 0.001(7) 0.007(7) -0.002(7)
C49 0.034(8) 0.039(9) 0.045(9) 0.001(7) 0.014(7) 0.006(7)
C50 0.052(14) 0.072(15) 0.077(15) 0.016(13) 0.009(12) 0.005(12)
C51 0.027(7) 0.021(7) 0.029(7) 0.002(6) 0.011(6) 0.001(6)
C52 0.043(9) 0.033(8) 0.033(8) 0.004(7) 0.012(7) 0.005(7)
C53 0.061(10) 0.054(10) 0.057(10) -0.002(8) 0.015(8) -0.010(8)
C54 0.080(17) 0.079(17) 0.075(16) -0.008(14) 0.020(13) -0.017(14)
C55 0.029(7) 0.013(7) 0.026(7) 0.001(6) 0.006(6) -0.003(6)
C56 0.031(8) 0.033(8) 0.043(8) 0.000(7) 0.010(7) -0.005(7)
C57 0.039(9) 0.034(8) 0.045(9) 0.005(7) 0.010(7) -0.001(7)
C58 0.043(12) 0.062(14) 0.076(15) 0.019(12) 0.011(11) -0.003(11)
C59 0.064(11) 0.056(10) 0.060(10) 0.004(8) 0.014(8) -0.007(8)
N1 0.021(6) 0.012(6) 0.017(6) 0.001(5) -0.004(5) 0.002(5)
N2 0.020(6) 0.023(6) 0.021(6) -0.003(5) 0.007(5) -0.001(5)
N3 0.016(6) 0.019(6) 0.021(6) 0.006(5) 0.009(5) 0.006(5)
N4 0.020(6) 0.014(6) 0.023(6) -0.004(5) 0.004(5) -0.008(5)
N5 0.022(6) 0.015(6) 0.031(7) 0.004(5) 0.004(5) 0.001(5)
S1 0.037(3) 0.028(3) 0.033(3) 0.006(2) 0.014(2) -0.007(2)
S2 0.030(3) 0.021(2) 0.034(3) 0.0044(19) 0.014(2) -0.008(2)
S3 0.048(3) 0.040(3) 0.045(3) 0.014(3) 0.023(3) -0.002(3)
S4 0.044(3) 0.037(3) 0.045(3) 0.000(2) 0.011(3) -0.024(3)
S5 0.022(2) 0.021(2) 0.032(2) -0.0021(19) 0.0117(19) 0.0010(18)
S6 0.020(2) 0.037(3) 0.032(3) 0.000(2) 0.0004(19) 0.005(2)
S7 0.027(3) 0.046(3) 0.066(4) -0.016(3) 0.016(3) 0.011(2)
S8 0.019(3) 0.054(4) 0.057(4) 0.003(3) -0.004(2) 0.010(2)
Zn1 0.0154(10) 0.0138(10) 0.0214(10) 0.0028(8) 0.0076(8) 0.0011(8)
Cl1 0.044(3) 0.017(2) 0.039(3) 0.010(2) 0.015(2) 0.013(2)
Cl2 0.073(6) 0.184(11) 0.073(6) -0.026(7) 0.018(5) 0.037(7)
Cl3 0.086(7) 0.131(10) 0.183(12) -0.028(9) -0.022(8) 0.012(7)

loop_
_atom_type_symbol
_atom_type_description
_atom_type_scat_dispersion_real
_atom_type_scat_dispersion_imag
_atom_type_scat_source
C C 0.0033 0.0016 'International Tables Vol C Tables 4.2.6.8 and 6.1.1.4'
H H 0.0000 0.0000 'International Tables Vol C Tables 4.2.6.8 and 6.1.1.4'
N N 0.0061 0.0033 'International Tables Vol C Tables 4.2.6.8 and 6.1.1.4'
S S 0.1246 0.1234 'International Tables Vol C Tables 4.2.6.8 and 6.1.1.4'
Zn Zn 0.2839 1.4301 'International Tables Vol C Tables 4.2.6.8 and 6.1.1.4'
Cl Cl 0.1484 0.1585 'International Tables Vol C Tables 4.2.6.8 and 6.1.1.4'

loop_
_geom_angle_atom_site_label_1
_geom_angle_atom_site_label_2
_geom_angle_atom_site_label_3
_geom_angle
N1 C1 C2 111.0(15)
N1 C1 C20 123.3(15)
C2 C1 C20 124.8(15)
C3 C2 C1 106.1(17)
C3 C2 H2 126.9
C1 C2 H2 127.0
C2 C3 C4 107.5(17)
C2 C3 H3 126.2
C4 C3 H3 126.2
N1 C4 C3 110.5(16)
N1 C4 C5 122.7(16)
C3 C4 C5 126.8(17)
C6 C5 C4 128.3(17)
C6 C5 C21 119.9(17)
C4 C5 C21 111.7(17)
C5 C6 C7 129.5(17)
C5 C6 N2 124.4(17)
C7 C6 N2 106.1(15)
C8 C7 C6 109.9(17)
C8 C7 H7 125.0
C6 C7 H7 125.1
C7 C8 C9 103.7(18)
C7 C8 H8 128.2
C9 C8 H8 128.2
N2 C9 C8 112.6(18)
N2 C9 C10 121.5(16)
C8 C9 C10 125.9(16)
C27 C10 C11 119.7(16)
C27 C10 C9 122.0(15)
C11 C10 C9 118.3(15)
N3 C11 C12 110.1(15)
N3 C11 C10 122.4(15)
C12 C11 C10 127.4(16)
C13 C12 C11 106.8(17)
C13 C12 H12 126.6
C11 C12 H12 126.6
C12 C13 C14 107.0(17)
C12 C13 H13 126.5
C14 C13 H13 126.5
C15 C14 N3 125.7(17)
C15 C14 C13 126.7(17)
N3 C14 C13 107.6(16)
C14 C15 C16 126.5(17)
C14 C15 C32 118.1(16)
C16 C15 C32 115.4(16)
N4 C16 C15 124.6(15)
N4 C16 C17 108.5(14)
C15 C16 C17 126.8(16)
C18 C17 C16 107.3(15)
C18 C17 H17 126.4
C16 C17 H17 126.4
C17 C18 C19 105.6(16)
C17 C18 H18 127.2
C19 C18 H18 127.2
N4 C19 C18 113.6(16)
N4 C19 C20 121.3(15)
C18 C19 C20 124.9(17)
C38 C20 C19 122.0(16)
C38 C20 C1 119.0(16)
C19 C20 C1 119.0(15)
C22 C21 C26 118(2)
C22 C21 C5 126(2)
C26 C21 C5 116.0(19)
C21 C22 C23 122(2)
C21 C22 H22 118.8
C23 C22 H22 118.8
C24 C23 C22 121(2)
C24 C23 H23 119.4
C22 C23 H23 119.4
C23 C24 C25 121(2)
C23 C24 H24 119.6
C25 C24 H24 119.6
C24 C25 C26 119(2)
C24 C25 H25 120.3
C26 C25 H25 120.3
C25 C26 C21 118(2)
C25 C26 H26 120.9
C21 C26 H26 120.9
C10 C27 S1 125.3(15)
C10 C27 S2 122.3(14)
S1 C27 S2 112.2(10)
C29 C28 S3 130.3(18)
C29 C28 S1 116.0(16)
S3 C28 S1 113.5(13)
C28 C29 S4 123.1(16)
C28 C29 S2 117.5(16)
S4 C29 S2 119.3(12)
S3 C30 H30A 109.4
S3 C30 H30B 109.5
H30A C30 H30B 109.5
S3 C30 H30C 109.5
H30A C30 H30C 109.5
H30B C30 H30C 109.5
S4 C31 H31A 109.5
S4 C31 H31B 109.5
H31A C31 H31B 109.5
S4 C31 H31C 109.5
H31A C31 H31C 109.5
H31B C31 H31C 109.5
C33 C32 C37 117(2)
C33 C32 C15 121.1(18)
C37 C32 C15 121.8(18)
C32 C33 C34 121(2)
C32 C33 H33 119.6
C34 C33 H33 119.7
C35 C34 C33 121(2)
C35 C34 H34 119.7
C33 C34 H34 119.7
C36 C35 C34 120(2)
C36 C35 H35 120.1
C34 C35 H35 120.1
C35 C36 C37 119(2)
C35 C36 H36 120.5
C37 C36 H36 120.4
C32 C37 C36 122(2)
C32 C37 H37 118.9
C36 C37 H37 118.9
C20 C38 S5 122.6(14)
C20 C38 S6 124.9(15)
S5 C38 S6 112.4(11)
C40 C39 S5 117.8(16)
C40 C39 S7 124.0(16)
S5 C39 S7 118.2(12)
C39 C40 S8 125.8(17)
C39 C40 S6 115.9(16)
S8 C40 S6 118.2(12)
S7 C41 H41A 109.5
S7 C41 H41B 109.5
H41A C41 H41B 109.5
S7 C41 H41C 109.5
H41A C41 H41C 109.5
H41B C41 H41C 109.5
S8 C42 H42A 109.5
S8 C42 H42B 109.5
H42A C42 H42B 109.5
S8 C42 H42C 109.4
H42A C42 H42C 109.5
H42B C42 H42C 109.5
N5 C43 C44 117.2(15)
N5 C43 H43A 108.0
C44 C43 H43A 108.0
N5 C43 H43B 108.0
C44 C43 H43B 108.0
H43A C43 H43B 107.2
C45 C44 C43 107.9(16)
C45 C44 H44A 110.1
C43 C44 H44A 110.1
C45 C44 H44B 110.1
C43 C44 H44B 110.1
H44A C44 H44B 108.5
C44 C45 C46 110(2)
C44 C45 H45A 109.6
C46 C45 H45A 109.6
C44 C45 H45B 109.6
C46 C45 H45B 109.6
H45A C45 H45B 108.2
C45 C46 H46A 109.5
C45 C46 H46B 109.5
H46A C46 H46B 109.5
C45 C46 H46C 109.5
H46A C46 H46C 109.5
H46B C46 H46C 109.5
C48 C47 N5 115.0(16)
C48 C47 H47A 108.5
N5 C47 H47A 108.5
C48 C47 H47B 108.5
N5 C47 H47B 108.5
H47A C47 H47B 107.5
C49 C48 C47 111.6(19)
C49 C48 H48A 109.3
C47 C48 H48A 109.3
C49 C48 H48B 109.3
C47 C48 H48B 109.3
H48A C48 H48B 108.0
C48 C49 C50 113(2)
C48 C49 H49A 109.1
C50 C49 H49A 109.1
C48 C49 H49B 109.1
C50 C49 H49B 109.0
H49A C49 H49B 107.8
C49 C50 H50A 109.4
C49 C50 H50B 109.5
H50A C50 H50B 109.5
C49 C50 H50C 109.5
H50A C50 H50C 109.5
H50B C50 H50C 109.5
N5 C51 C52 117.5(16)
N5 C51 H51A 107.9
C52 C51 H51A 107.9
N5 C51 H51B 107.9
C52 C51 H51B 107.9
H51A C51 H51B 107.2
C51 C52 C53 111.5(19)
C51 C52 H52A 109.3
C53 C52 H52A 109.3
C51 C52 H52B 109.3
C53 C52 H52B 109.3
H52A C52 H52B 108.0
C54 C53 C52 112(3)
C54 C53 H53A 109.3
C52 C53 H53A 109.3
C54 C53 H53B 109.3
C52 C53 H53B 109.3
H53A C53 H53B 107.9
C53 C54 H54A 109.5
C53 C54 H54B 109.5
H54A C54 H54B 109.5
C53 C54 H54C 109.5
H54A C54 H54C 109.5
H54B C54 H54C 109.5
C56 C55 N5 115.0(16)
C56 C55 H55A 108.5
N5 C55 H55A 108.5
C56 C55 H55B 108.5
N5 C55 H55B 108.5
H55A C55 H55B 107.5
C55 C56 C57 110.9(18)
C55 C56 H56A 109.5
C57 C56 H56A 109.5
C55 C56 H56B 109.5
C57 C56 H56B 109.5
H56A C56 H56B 108.1
C58 C57 C56 116(2)
C58 C57 H57A 108.2
C56 C57 H57A 108.2
C58 C57 H57B 108.2
C56 C57 H57B 108.2
H57A C57 H57B 107.4
C57 C58 H58A 109.5
C57 C58 H58B 109.5
H58A C58 H58B 109.5
C57 C58 H58C 109.5
H58A C58 H58C 109.5
H58B C58 H58C 109.5
Cl3 C59 Cl2 107.8(18)
Cl3 C59 H59A 110.1
Cl2 C59 H59A 110.1
Cl3 C59 H59B 110.2
Cl2 C59 H59B 110.1
H59A C59 H59B 108.5
C4 N1 C1 104.8(14)
C4 N1 Zn1 130.3(12)
C1 N1 Zn1 124.8(11)
C9 N2 C6 107.5(15)
C9 N2 Zn1 124.3(13)
C6 N2 Zn1 127.2(12)
C11 N3 C14 108.6(15)
C11 N3 Zn1 122.4(11)
C14 N3 Zn1 129.0(12)
C19 N4 C16 105.0(14)
C19 N4 Zn1 126.1(12)
C16 N4 Zn1 128.2(11)
C51 N5 C55 111.2(15)
C51 N5 C43 108.7(14)
C55 N5 C43 109.4(14)
C51 N5 C47 111.7(14)
C55 N5 C47 104.5(14)
C43 N5 C47 111.3(14)
C27 S1 C28 97.6(10)
C29 S2 C27 96.6(9)
C30 S3 C28 102.4(13)
C29 S4 C31 104.6(12)
C38 S5 C39 95.0(9)
C40 S6 C38 96.3(10)
C41 S7 C39 105.6(13)
C40 S8 C42 97.8(13)
N1 Zn1 N4 87.2(6)
N1 Zn1 N2 86.7(6)
N4 Zn1 N2 148.9(6)
N1 Zn1 N3 149.7(6)
N4 Zn1 N3 85.5(5)
N2 Zn1 N3 84.7(6)
N1 Zn1 Cl1 106.6(4)
N4 Zn1 Cl1 111.6(4)
N2 Zn1 Cl1 99.4(4)
N3 Zn1 Cl1 103.4(4)

loop_
_geom_bond_atom_site_label_1
_geom_bond_atom_site_label_2
_geom_bond_distance
C1 N1 1.37(2)
C1 C2 1.42(2)
C1 C20 1.50(2)
C2 C3 1.36(3)
C2 H2 0.9500
C3 C4 1.41(3)
C3 H3 0.9500
C4 N1 1.38(2)
C4 C5 1.45(2)
C5 C6 1.34(3)
C5 C21 1.50(3)
C6 C7 1.41(3)
C6 N2 1.42(2)
C7 C8 1.38(3)
C7 H7 0.9500
C8 C9 1.43(3)
C8 H8 0.9500
C9 N2 1.30(2)
C9 C10 1.48(3)
C10 C27 1.36(2)
C10 C11 1.47(2)
C11 N3 1.34(2)
C11 C12 1.43(3)
C12 C13 1.36(3)
C12 H12 0.9500
C13 C14 1.46(3)
C13 H13 0.9500
C14 C15 1.36(3)
C14 N3 1.36(2)
C15 C16 1.41(2)
C15 C32 1.50(3)
C16 N4 1.40(2)
C16 C17 1.46(2)
C17 C18 1.40(3)
C17 H17 0.9500
C18 C19 1.39(2)
C18 H18 0.9500
C19 N4 1.38(2)
C19 C20 1.46(2)
C20 C38 1.38(3)
C21 C22 1.34(3)
C21 C26 1.46(3)
C22 C23 1.41(3)
C22 H22 0.9500
C23 C24 1.30(4)
C23 H23 0.9500
C24 C25 1.41(4)
C24 H24 0.9500
C25 C26 1.42(3)
C25 H25 0.9500
C26 H26 0.9500
C27 S1 1.749(18)
C27 S2 1.775(19)
C28 C29 1.34(3)
C28 S3 1.75(2)
C28 S1 1.77(2)
C29 S4 1.74(2)
C29 S2 1.76(2)
C30 S3 1.72(3)
C30 H30A 0.9800
C30 H30B 0.9800
C30 H30C 0.9800
C31 S4 1.78(3)
C31 H31A 0.9800
C31 H31B 0.9800
C31 H31C 0.9800
C32 C33 1.35(3)
C32 C37 1.38(3)
C33 C34 1.41(3)
C33 H33 0.9500
C34 C35 1.36(4)
C34 H34 0.9500
C35 C36 1.34(4)
C35 H35 0.9500
C36 C37 1.40(3)
C36 H36 0.9500
C37 H37 0.9500
C38 S5 1.77(2)
C38 S6 1.761(18)
C39 C40 1.33(3)
C39 S5 1.77(2)
C39 S7 1.77(2)
C40 S8 1.73(2)
C40 S6 1.76(2)
C41 S7 1.74(3)
C41 H41A 0.9800
C41 H41B 0.9800
C41 H41C 0.9800
C42 S8 1.88(3)
C42 H42A 0.9800
C42 H42B 0.9800
C42 H42C 0.9800
C43 N5 1.52(2)
C43 C44 1.53(3)
C43 H43A 0.9900
C43 H43B 0.9900
C44 C45 1.51(3)
C44 H44A 0.9900
C44 H44B 0.9900
C45 C46 1.53(3)
C45 H45A 0.9900
C45 H45B 0.9900
C46 H46A 0.9800
C46 H46B 0.9800
C46 H46C 0.9800
C47 C48 1.54(3)
C47 N5 1.55(2)
C47 H47A 0.9900
C47 H47B 0.9900
C48 C49 1.48(3)
C48 H48A 0.9900
C48 H48B 0.9900
C49 C50 1.53(4)
C49 H49A 0.9900
C49 H49B 0.9900
C50 H50A 0.9800
C50 H50B 0.9800
C50 H50C 0.9800
C51 N5 1.49(2)
C51 C52 1.50(3)
C51 H51A 0.9900
C51 H51B 0.9900
C52 C53 1.55(4)
C52 H52A 0.9900
C52 H52B 0.9900
C53 C54 1.50(4)
C53 H53A 0.9900
C53 H53B 0.9900
C54 H54A 0.9800
C54 H54B 0.9800
C54 H54C 0.9800
C55 C56 1.52(3)
C55 N5 1.51(2)
C55 H55A 0.9900
C55 H55B 0.9900
C56 C57 1.51(3)
C56 H56A 0.9900
C56 H56B 0.9900
C57 C58 1.49(4)
C57 H57A 0.9900
C57 H57B 0.9900
C58 H58A 0.9800
C58 H58B 0.9800
C58 H58C 0.9800
C59 Cl3 1.68(3)
C59 Cl2 1.77(3)
C59 H59A 0.9900
C59 H59B 0.9900
N1 Zn1 2.074(15)
N2 Zn1 2.134(15)
N3 Zn1 2.141(15)
N4 Zn1 2.114(15)
Zn1 Cl1 2.298(5)

loop_
_geom_torsion_atom_site_label_1
_geom_torsion_atom_site_label_2
_geom_torsion_atom_site_label_3
_geom_torsion_atom_site_label_4
_geom_torsion
N1 C1 C2 C3 -2(2)
C20 C1 C2 C3 -172.2(17)
C1 C2 C3 C4 1(2)
C2 C3 C4 N1 0(2)
C2 C3 C4 C5 179.3(17)
N1 C4 C5 C6 -1(3)
C3 C4 C5 C6 -179.9(19)
N1 C4 C5 C21 -178.1(16)
C3 C4 C5 C21 3(3)
C4 C5 C6 C7 -175.1(18)
C21 C5 C6 C7 2(3)
C4 C5 C6 N2 6(3)
C21 C5 C6 N2 -176.8(17)
C5 C6 C7 C8 177.8(19)
N2 C6 C7 C8 -3(2)
C6 C7 C8 C9 1(2)
C7 C8 C9 N2 1(2)
C7 C8 C9 C10 179.7(17)
N2 C9 C10 C27 -140.1(19)
C8 C9 C10 C27 41(3)
N2 C9 C10 C11 40(2)
C8 C9 C10 C11 -138.0(19)
C27 C10 C11 N3 137.1(18)
C9 C10 C11 N3 -43(2)
C27 C10 C11 C12 -46(3)
C9 C10 C11 C12 133.1(19)
N3 C11 C12 C13 1(2)
C10 C11 C12 C13 -175.4(17)
C11 C12 C13 C14 -2(2)
C12 C13 C14 C15 -177.4(19)
C12 C13 C14 N3 2(2)
N3 C14 C15 C16 -1(3)
C13 C14 C15 C16 177.6(18)
N3 C14 C15 C32 180.0(17)
C13 C14 C15 C32 -1(3)
C14 C15 C16 N4 -1(3)
C32 C15 C16 N4 177.5(16)
C14 C15 C16 C17 178.4(18)
C32 C15 C16 C17 -3(3)
N4 C16 C17 C18 2.1(19)
C15 C16 C17 C18 -177.7(17)
C16 C17 C18 C19 -1(2)
C17 C18 C19 N4 0(2)
C17 C18 C19 C20 175.0(16)
N4 C19 C20 C38 -140.4(18)
C18 C19 C20 C38 45(3)
N4 C19 C20 C1 40(2)
C18 C19 C20 C1 -135.0(18)
N1 C1 C20 C38 144.5(17)
C2 C1 C20 C38 -47(2)
N1 C1 C20 C19 -36(2)
C2 C1 C20 C19 132.9(18)
C6 C5 C21 C22 -107(3)
C4 C5 C21 C22 70(3)
C6 C5 C21 C26 68(3)
C4 C5 C21 C26 -115(2)
C26 C21 C22 C23 5(3)
C5 C21 C22 C23 -180(2)
C21 C22 C23 C24 -4(4)
C22 C23 C24 C25 1(4)
C23 C24 C25 C26 1(4)
C24 C25 C26 C21 0(4)
C22 C21 C26 C25 -3(4)
C5 C21 C26 C25 -178(2)
C11 C10 C27 S1 -179.2(13)
C9 C10 C27 S1 1(3)
C11 C10 C27 S2 -5(2)
C9 C10 C27 S2 175.9(13)
S3 C28 C29 S4 1(3)
S1 C28 C29 S4 174.4(12)
S3 C28 C29 S2 -175.8(15)
S1 C28 C29 S2 -2(2)
C14 C15 C32 C33 -71(3)
C16 C15 C32 C33 110(2)
C14 C15 C32 C37 107(2)
C16 C15 C32 C37 -72(3)
C37 C32 C33 C34 -1(3)
C15 C32 C33 C34 177(2)
C32 C33 C34 C35 -5(4)
C33 C34 C35 C36 7(4)
C34 C35 C36 C37 -4(4)
C33 C32 C37 C36 4(3)
C15 C32 C37 C36 -174(2)
C35 C36 C37 C32 -2(4)
C19 C20 C38 S5 -6(3)
C1 C20 C38 S5 173.6(13)
C19 C20 C38 S6 177.8(14)
C1 C20 C38 S6 -2(2)
S5 C39 C40 S8 174.9(13)
S7 C39 C40 S8 -8(3)
S5 C39 C40 S6 -1(2)
S7 C39 C40 S6 176.6(12)
N5 C43 C44 C45 -172.5(16)
C43 C44 C45 C46 -169(2)
N5 C47 C48 C49 167.7(18)
C47 C48 C49 C50 59(3)
N5 C51 C52 C53 176.6(19)
C51 C52 C53 C54 171(2)
N5 C55 C56 C57 -178.1(18)
C55 C56 C57 C58 177(2)
C3 C4 N1 C1 -1.5(19)
C5 C4 N1 C1 179.3(16)
C3 C4 N1 Zn1 176.6(12)
C5 C4 N1 Zn1 -3(2)
C2 C1 N1 C4 2.3(18)
C20 C1 N1 C4 172.4(15)
C2 C1 N1 Zn1 -175.9(11)
C20 C1 N1 Zn1 -6(2)
C8 C9 N2 C6 -3(2)
C10 C9 N2 C6 178.2(16)
C8 C9 N2 Zn1 -173.0(13)
C10 C9 N2 Zn1 8(2)
C5 C6 N2 C9 -177.1(18)
C7 C6 N2 C9 4(2)
C5 C6 N2 Zn1 -8(3)
C7 C6 N2 Zn1 173.3(12)
C12 C11 N3 C14 0(2)
C10 C11 N3 C14 176.6(16)
C12 C11 N3 Zn1 -179.9(12)
C10 C11 N3 Zn1 -3(2)
C15 C14 N3 C11 178.3(19)
C13 C14 N3 C11 -1(2)
C15 C14 N3 Zn1 -2(3)
C13 C14 N3 Zn1 178.7(12)
C18 C19 N4 C16 1(2)
C20 C19 N4 C16 -174.0(15)
C18 C19 N4 Zn1 172.3(12)
C20 C19 N4 Zn1 -3(2)
C15 C16 N4 C19 177.7(17)
C17 C16 N4 C19 -2.1(18)
C15 C16 N4 Zn1 7(2)
C17 C16 N4 Zn1 -172.7(11)
C52 C51 N5 C55 -56(2)
C52 C51 N5 C43 -176.2(17)
C52 C51 N5 C47 61(2)
C56 C55 N5 C51 -61(2)
C56 C55 N5 C43 59(2)
C56 C55 N5 C47 178.1(16)
C44 C43 N5 C51 171.5(16)
C44 C43 N5 C55 50(2)
C44 C43 N5 C47 -65(2)
C48 C47 N5 C51 50(2)
C48 C47 N5 C55 170.6(17)
C48 C47 N5 C43 -71(2)
C10 C27 S1 C28 176.6(17)
S2 C27 S1 C28 1.6(13)
C29 C28 S1 C27 0(2)
S3 C28 S1 C27 175.0(13)
C28 C29 S2 C27 2.9(18)
S4 C29 S2 C27 -173.9(12)
C10 C27 S2 C29 -177.7(16)
S1 C27 S2 C29 -2.5(12)
C29 C28 S3 C30 -69(3)
S1 C28 S3 C30 117.2(16)
C28 C29 S4 C31 154(2)
S2 C29 S4 C31 -29.7(16)
C20 C38 S5 C39 168.0(16)
S6 C38 S5 C39 -15.5(12)
C40 C39 S5 C38 10.2(19)
S7 C39 S5 C38 -167.4(12)
C39 C40 S6 C38 -8.9(19)
S8 C40 S6 C38 174.9(13)
C20 C38 S6 C40 -168.3(17)
S5 C38 S6 C40 15.4(12)
C40 C39 S7 C41 160(2)
S5 C39 S7 C41 -22.6(19)
C39 C40 S8 C42 118(2)
S6 C40 S8 C42 -66.5(18)
C4 N1 Zn1 N4 -148.5(15)
C1 N1 Zn1 N4 29.3(13)
C4 N1 Zn1 N2 1.0(15)
C1 N1 Zn1 N2 178.8(14)
C4 N1 Zn1 N3 -72.4(19)
C1 N1 Zn1 N3 105.4(15)
C4 N1 Zn1 Cl1 99.8(14)
C1 N1 Zn1 Cl1 -82.4(13)
C19 N4 Zn1 N1 -25.5(14)
C16 N4 Zn1 N1 143.2(14)
C19 N4 Zn1 N2 -104.3(16)
C16 N4 Zn1 N2 64.4(19)
C19 N4 Zn1 N3 -176.1(15)
C16 N4 Zn1 N3 -7.4(14)
C19 N4 Zn1 Cl1 81.3(14)
C16 N4 Zn1 Cl1 -110.0(14)
C9 N2 Zn1 N1 171.5(16)
C6 N2 Zn1 N1 3.8(15)
C9 N2 Zn1 N4 -109.5(17)
C6 N2 Zn1 N4 82.8(18)
C9 N2 Zn1 N3 -37.5(15)
C6 N2 Zn1 N3 154.8(15)
C9 N2 Zn1 Cl1 65.2(15)
C6 N2 Zn1 Cl1 -102.5(14)
C11 N3 Zn1 N1 108.0(16)
C14 N3 Zn1 N1 -71(2)
C11 N3 Zn1 N4 -175.5(14)
C14 N3 Zn1 N4 5.2(16)
C11 N3 Zn1 N2 34.0(14)
C14 N3 Zn1 N2 -145.3(16)
C11 N3 Zn1 Cl1 -64.4(14)
C14 N3 Zn1 Cl1 116.3(15)
